data_4336466
loop_
_publ_author_name
'Ioannis Bratsos'
'Simone Calmo'
'Ennio Zangrando'
'Gabriele Balducci'
'Enzo Alessio'

_publ_section_title
;
 New Cationic and Neutral Ru(II)- and Os(II)-dmso carbonyl Compounds
;
_journal_name_full 'Inorganic Chemistry'
_journal_page_first 12120
_journal_page_last 12130
_journal_paper_doi 10.1021/ic401940z
_journal_volume 52
_journal_year 2013
_chemical_formula_moiety 'C11 H30 O6 Ru S5, 2(P F6)'
_chemical_formula_sum 'C11 H30 F12 O6 P2 Ru S5'
_chemical_formula_weight 809.66
_chemical_name_systematic
;
 ?
;
_space_group_IT_number 14
_symmetry_cell_setting monoclinic
_symmetry_space_group_name_Hall '-P 2ybc'
_symmetry_space_group_name_H-M 'P 1 21/c 1'
_atom_sites_solution_hydrogens geom
_atom_sites_solution_primary direct
_atom_sites_solution_secondary difmap
_audit_creation_method SHELXL-97
_cell_angle_alpha 90.00
_cell_angle_beta 108.137(10)
_cell_angle_gamma 90.00
_cell_formula_units_Z 4
_cell_length_a 14.4750(12)
_cell_length_b 10.3640(11)
_cell_length_c 21.043(3)
_cell_measurement_temperature 293(2)
_cell_volume 3000.0(6)
_computing_cell_refinement 'Denzo (Otwinowski & Minor 1997)'
_computing_data_collection 'Nonius, Supergui'
_computing_data_reduction 'Denzo and Scalepack (Otwinowski & Minor 1997)'
_computing_molecular_graphics 'Ortep3 for Windows (Farrugia,1997)'
_computing_publication_material 'Wingx Version 2013.2 (Farrugia, 2012)'
_computing_structure_refinement 'SHELX97 (Sheldrick, 2008)'
_computing_structure_solution 'SHELX97 (Sheldrick, 2008)'
_diffrn_ambient_temperature 293(2)
_diffrn_measured_fraction_theta_full 0.966
_diffrn_measured_fraction_theta_max 0.966
_diffrn_measurement_device_type 'BRUKER SMART APEX CCD DIFFRACTOMETER'
_diffrn_measurement_method 'OMEGA-PHI SCAN'
_diffrn_radiation_monochromator graphite
_diffrn_radiation_source 'fine-focus sealed tube'
_diffrn_radiation_type CuK\a
_diffrn_radiation_wavelength 1.54180
_diffrn_reflns_av_R_equivalents 0.0710
_diffrn_reflns_av_sigmaI/netI 0.0907
_diffrn_reflns_limit_h_max 13
_diffrn_reflns_limit_h_min -14
_diffrn_reflns_limit_k_max 10
_diffrn_reflns_limit_k_min -10
_diffrn_reflns_limit_l_max 21
_diffrn_reflns_limit_l_min -21
_diffrn_reflns_number 14978
_diffrn_reflns_theta_full 52.54
_diffrn_reflns_theta_max 52.54
_diffrn_reflns_theta_min 4.59
_exptl_absorpt_coefficient_mu 9.456
_exptl_absorpt_correction_T_max 0.1240
_exptl_absorpt_correction_T_min 0.0311
_exptl_absorpt_correction_type refdelf
_exptl_absorpt_process_details
;
Parkin S,Moezzi B & Hope H, (1995) J. Appl. Cryst. 28, 53-56
cubic fit to sin(theta)/lambda - 24 parameters
;
_exptl_crystal_colour colorless
_exptl_crystal_density_diffrn 1.793
_exptl_crystal_description block
_exptl_crystal_F_000 1624
_exptl_crystal_size_max 0.35
_exptl_crystal_size_mid 0.30
_exptl_crystal_size_min 0.30
_refine_diff_density_max 0.784
_refine_diff_density_min -0.918
_refine_diff_density_rms 0.127
_refine_ls_extinction_coef 0.00056(12)
_refine_ls_extinction_expression Fc^*^=kFc[1+0.001xFc^2^\l^3^/sin(2\q)]^-1/4^
_refine_ls_extinction_method SHELXL
_refine_ls_goodness_of_fit_ref 1.013
_refine_ls_hydrogen_treatment constr
_refine_ls_matrix_type full
_refine_ls_number_parameters 345
_refine_ls_number_reflns 3321
_refine_ls_number_restraints 0
_refine_ls_restrained_S_all 1.013
_refine_ls_R_factor_all 0.1038
_refine_ls_R_factor_gt 0.0552
_refine_ls_shift/su_max 0.000
_refine_ls_shift/su_mean 0.000
_refine_ls_structure_factor_coef Fsqd
_refine_ls_weighting_details 'calc w=1/[\s^2^(Fo^2^)+(0.1161P)^2^+0.0000P] where P=(Fo^2^+2Fc^2^)/3'
_refine_ls_weighting_scheme calc
_refine_ls_wR_factor_gt 0.1659
_refine_ls_wR_factor_ref 0.1837
_reflns_number_gt 1918
_reflns_number_total 3321
_reflns_threshold_expression >2\s(I)
_cod_data_source_file ic401940z_si_002_1.cif
_cod_data_source_block comp11
_cod_original_sg_symbol_H-M 'P 21/c'
_cod_database_code 4336466

loop_
_symmetry_equiv_pos_as_xyz
'x, y, z'
'-x, y+1/2, -z+1/2'
'-x, -y, -z'
'x, -y-1/2, z-1/2'

loop_
_atom_site_label
_atom_site_type_symbol
_atom_site_fract_x
_atom_site_fract_y
_atom_site_fract_z
_atom_site_U_iso_or_equiv
_atom_site_adp_type
_atom_site_occupancy
_atom_site_symmetry_multiplicity
_atom_site_calc_flag
_atom_site_refinement_flags
Ru Ru 0.20304(7) 0.20436(9) 0.06885(4) 0.0458(5) Uani 1 1 d .
S1 S 0.4354(3) 0.2088(3) 0.09310(19) 0.0728(12) Uani 1 1 d .
S2 S 0.2240(2) -0.0462(3) -0.01382(15) 0.0554(10) Uani 1 1 d .
S3 S 0.1918(2) 0.1257(3) 0.16764(16) 0.0603(10) Uani 1 1 d .
S4 S 0.1691(3) 0.4136(3) 0.08794(16) 0.0596(10) Uani 1 1 d .
S5 S 0.1546(3) 0.3084(3) -0.08206(17) 0.0727(12) Uani 1 1 d .
O1 O 0.3488(6) 0.2454(8) 0.1190(4) 0.058(2) Uani 1 1 d .
O2 O 0.2518(6) 0.0189(7) 0.0556(3) 0.054(2) Uani 1 1 d .
O3 O 0.1808(7) 0.2185(9) 0.2167(5) 0.081(3) Uani 1 1 d .
O4 O 0.1582(7) 0.4989(8) 0.0301(4) 0.085(3) Uani 1 1 d .
O5 O 0.2343(6) 0.2568(8) -0.0194(4) 0.061(2) Uani 1 1 d .
O6 O -0.0048(7) 0.1558(8) 0.0000(5) 0.074(3) Uani 1 1 d .
C1 C 0.4754(14) 0.3572(17) 0.0704(11) 0.151(8) Uani 1 1 d .
H1A H 0.4260 0.3926 0.0328 0.227 Uiso 1 1 calc R
H1B H 0.5337 0.3438 0.0587 0.227 Uiso 1 1 calc R
H1C H 0.4885 0.4161 0.1074 0.227 Uiso 1 1 calc R
C2 C 0.5309(10) 0.1737(18) 0.1671(8) 0.136(8) Uani 1 1 d .
H2A H 0.5893 0.1564 0.1562 0.203 Uiso 1 1 calc R
H2B H 0.5140 0.0994 0.1884 0.203 Uiso 1 1 calc R
H2C H 0.5411 0.2462 0.1969 0.203 Uiso 1 1 calc R
C3 C 0.3297(9) -0.0370(13) -0.0393(6) 0.075(4) Uani 1 1 d .
H3A H 0.3420 0.0514 -0.0476 0.112 Uiso 1 1 calc R
H3B H 0.3200 -0.0864 -0.0795 0.112 Uiso 1 1 calc R
H3C H 0.3843 -0.0710 -0.0047 0.112 Uiso 1 1 calc R
C4 C 0.2260(10) -0.2123(11) 0.0065(7) 0.075(4) Uani 1 1 d .
H4A H 0.2884 -0.2342 0.0372 0.113 Uiso 1 1 calc R
H4B H 0.2143 -0.2628 -0.0335 0.113 Uiso 1 1 calc R
H4C H 0.1763 -0.2299 0.0268 0.113 Uiso 1 1 calc R
C5 C 0.2948(9) 0.0293(14) 0.2073(6) 0.087(5) Uani 1 1 d .
H5A H 0.3529 0.0787 0.2129 0.130 Uiso 1 1 calc R
H5B H 0.2952 -0.0451 0.1803 0.130 Uiso 1 1 calc R
H5C H 0.2920 0.0022 0.2503 0.130 Uiso 1 1 calc R
C6 C 0.0990(9) 0.0115(12) 0.1532(6) 0.075(4) Uani 1 1 d .
H6A H 0.0894 -0.0116 0.1949 0.113 Uiso 1 1 calc R
H6B H 0.1166 -0.0638 0.1331 0.113 Uiso 1 1 calc R
H6C H 0.0400 0.0472 0.1237 0.113 Uiso 1 1 calc R
C7 C 0.0635(9) 0.4340(13) 0.1113(7) 0.083(5) Uani 1 1 d .
H7A H 0.0587 0.5224 0.1236 0.125 Uiso 1 1 calc R
H7B H 0.0667 0.3791 0.1486 0.125 Uiso 1 1 calc R
H7C H 0.0075 0.4118 0.0744 0.125 Uiso 1 1 calc R
C8 C 0.2598(10) 0.4783(12) 0.1585(6) 0.082(4) Uani 1 1 d .
H8A H 0.3224 0.4695 0.1522 0.124 Uiso 1 1 calc R
H8B H 0.2593 0.4323 0.1980 0.124 Uiso 1 1 calc R
H8C H 0.2466 0.5679 0.1633 0.124 Uiso 1 1 calc R
C9 C 0.0799(10) 0.1763(11) 0.0277(6) 0.049(3) Uani 1 1 d .
C10 C 0.2100(14) 0.4449(14) -0.1075(8) 0.131(7) Uani 1 1 d .
H10A H 0.2101 0.5165 -0.0785 0.196 Uiso 1 1 calc R
H10B H 0.1741 0.4675 -0.1526 0.196 Uiso 1 1 calc R
H10C H 0.2757 0.4240 -0.1049 0.196 Uiso 1 1 calc R
C11 C 0.1544(11) 0.2002(12) -0.1486(6) 0.087(5) Uani 1 1 d .
H11A H 0.2171 0.2014 -0.1551 0.130 Uiso 1 1 calc R
H11B H 0.1059 0.2269 -0.1890 0.130 Uiso 1 1 calc R
H11C H 0.1402 0.1144 -0.1372 0.130 Uiso 1 1 calc R
P1 P 0.1364(3) -0.2996(4) 0.28398(19) 0.0685(12) Uani 1 1 d .
F1 F 0.1133(7) -0.3312(9) 0.3497(4) 0.115(3) Uani 1 1 d .
F2 F 0.0431(7) -0.3784(10) 0.2439(5) 0.142(4) Uani 1 1 d .
F3 F 0.1569(9) -0.2694(9) 0.2171(5) 0.146(5) Uani 1 1 d .
F4 F 0.2284(7) -0.2205(10) 0.3252(6) 0.142(4) Uani 1 1 d .
F5 F 0.0733(7) -0.1725(7) 0.2761(4) 0.110(3) Uani 1 1 d .
F6 F 0.2012(7) -0.4249(8) 0.2926(5) 0.121(3) Uani 1 1 d .
P2 P 0.4854(3) 0.2501(5) 0.3629(2) 0.0872(14) Uani 1 1 d .
F11 F 0.5505(9) 0.1841(12) 0.4308(6) 0.180(6) Uani 1 1 d .
F12 F 0.5669(11) 0.3276(19) 0.3616(8) 0.264(11) Uani 1 1 d .
F13 F 0.4254(10) 0.3067(10) 0.2946(6) 0.200(7) Uani 1 1 d .
F14 F 0.4057(10) 0.161(2) 0.3646(9) 0.268(10) Uani 1 1 d .
F15 F 0.5055(14) 0.1381(15) 0.3254(7) 0.227(7) Uani 1 1 d .
F16 F 0.4611(19) 0.352(2) 0.4003(10) 0.327(12) Uani 1 1 d .

loop_
_atom_site_aniso_label
_atom_site_aniso_U_11
_atom_site_aniso_U_22
_atom_site_aniso_U_33
_atom_site_aniso_U_23
_atom_site_aniso_U_13
_atom_site_aniso_U_12
Ru 0.0492(8) 0.0469(7) 0.0424(7) -0.0010(5) 0.0160(5) 0.0013(5)
S1 0.068(3) 0.079(3) 0.079(3) -0.019(2) 0.033(2) -0.009(2)
S2 0.064(2) 0.050(2) 0.0474(19) -0.0039(16) 0.0109(18) 0.0079(18)
S3 0.067(2) 0.070(2) 0.048(2) -0.0042(19) 0.0245(19) 0.000(2)
S4 0.069(2) 0.052(2) 0.063(2) -0.0055(19) 0.029(2) 0.0012(18)
S5 0.089(3) 0.080(3) 0.061(2) 0.020(2) 0.040(2) 0.028(2)
O1 0.042(5) 0.078(6) 0.055(5) -0.014(5) 0.017(5) 0.012(5)
O2 0.067(6) 0.054(5) 0.043(5) 0.000(4) 0.022(4) 0.005(4)
O3 0.097(8) 0.087(7) 0.070(7) -0.006(6) 0.041(6) 0.002(6)
O4 0.129(9) 0.052(6) 0.087(7) 0.013(5) 0.052(7) 0.015(6)
O5 0.064(6) 0.061(5) 0.053(6) 0.016(5) 0.011(5) 0.006(5)
O6 0.061(7) 0.091(7) 0.064(6) -0.004(5) 0.008(6) -0.003(6)
C1 0.156(19) 0.134(16) 0.21(2) -0.024(16) 0.118(18) -0.069(14)
C2 0.045(10) 0.24(2) 0.091(13) -0.025(14) -0.018(9) 0.026(12)
C3 0.074(10) 0.088(10) 0.076(9) -0.006(8) 0.044(9) 0.004(8)
C4 0.082(11) 0.049(9) 0.086(11) 0.014(8) 0.013(9) 0.010(8)
C5 0.083(12) 0.120(13) 0.058(9) 0.034(9) 0.022(9) 0.013(10)
C6 0.069(10) 0.083(10) 0.067(9) 0.001(8) 0.011(8) -0.033(8)
C7 0.072(10) 0.097(11) 0.089(11) -0.002(9) 0.037(9) 0.019(9)
C8 0.088(11) 0.074(10) 0.080(10) -0.025(8) 0.019(9) -0.010(9)
C9 0.035(8) 0.059(8) 0.048(8) 0.010(6) 0.006(7) 0.022(7)
C10 0.21(2) 0.068(12) 0.134(16) 0.026(11) 0.083(16) -0.002(12)
C11 0.103(12) 0.096(12) 0.051(9) -0.006(8) 0.008(9) 0.021(10)
P1 0.088(3) 0.061(3) 0.060(2) 0.005(2) 0.028(2) 0.004(3)
F1 0.141(9) 0.153(8) 0.063(5) 0.026(5) 0.049(6) 0.005(6)
F2 0.126(9) 0.147(9) 0.130(8) -0.042(7) 0.006(7) -0.019(7)
F3 0.283(15) 0.108(7) 0.102(7) 0.025(6) 0.139(9) 0.055(8)
F4 0.103(8) 0.146(9) 0.190(12) -0.035(8) 0.064(8) -0.032(7)
F5 0.169(9) 0.082(6) 0.087(6) 0.016(5) 0.052(6) 0.060(6)
F6 0.166(10) 0.071(6) 0.135(8) 0.015(5) 0.059(7) 0.038(6)
P2 0.069(3) 0.104(3) 0.087(4) -0.031(3) 0.023(3) -0.013(3)
F11 0.178(12) 0.216(13) 0.105(9) 0.048(8) -0.016(8) -0.077(10)
F12 0.169(13) 0.37(2) 0.187(14) 0.127(15) -0.046(11) -0.162(15)
F13 0.203(14) 0.148(11) 0.150(11) 0.026(8) -0.088(10) 0.007(9)
F14 0.111(11) 0.40(3) 0.257(19) 0.062(19) 0.002(12) -0.106(14)
F15 0.30(2) 0.200(14) 0.170(13) -0.028(11) 0.064(13) 0.092(15)
F16 0.47(3) 0.254(19) 0.31(3) -0.099(18) 0.20(2) 0.12(2)

loop_
_atom_type_symbol
_atom_type_description
_atom_type_scat_dispersion_real
_atom_type_scat_dispersion_imag
_atom_type_scat_source
C C 0.0181 0.0091 'International Tables Vol C Tables 4.2.6.8 and 6.1.1.4'
H H 0.0000 0.0000 'International Tables Vol C Tables 4.2.6.8 and 6.1.1.4'
O O 0.0492 0.0322 'International Tables Vol C Tables 4.2.6.8 and 6.1.1.4'
S S 0.3331 0.5567 'International Tables Vol C Tables 4.2.6.8 and 6.1.1.4'
Ru Ru 0.0552 3.2960 'International Tables Vol C Tables 4.2.6.8 and 6.1.1.4'
P P 0.2955 0.4335 'International Tables Vol C Tables 4.2.6.8 and 6.1.1.4'
F F 0.0727 0.0534 'International Tables Vol C Tables 4.2.6.8 and 6.1.1.4'

loop_
_geom_angle_atom_site_label_1
_geom_angle_atom_site_label_2
_geom_angle_atom_site_label_3
_geom_angle
C9 Ru O1 177.7(4)
C9 Ru O2 96.6(4)
O1 Ru O2 85.7(3)
C9 Ru O5 94.1(4)
O1 Ru O5 86.1(3)
O2 Ru O5 86.9(3)
C9 Ru S3 92.3(4)
O1 Ru S3 87.7(2)
O2 Ru S3 85.2(2)
O5 Ru S3 170.3(2)
C9 Ru S4 90.2(4)
O1 Ru S4 87.5(2)
O2 Ru S4 173.1(2)
O5 Ru S4 91.6(2)
S3 Ru S4 95.64(12)
O1 S1 C1 104.5(7)
O1 S1 C2 103.6(7)
C1 S1 C2 100.7(9)
O2 S2 C4 102.5(6)
O2 S2 C3 105.4(6)
C4 S2 C3 100.0(6)
O3 S3 C6 108.9(6)
O3 S3 C5 107.5(6)
C6 S3 C5 100.9(7)
O3 S3 Ru 117.6(4)
C6 S3 Ru 110.7(4)
C5 S3 Ru 110.0(4)
O4 S4 C7 106.2(6)
O4 S4 C8 108.9(6)
C7 S4 C8 101.6(7)
O4 S4 Ru 113.5(4)
C7 S4 Ru 114.6(5)
C8 S4 Ru 111.1(5)
O5 S5 C10 104.0(7)
O5 S5 C11 105.5(6)
C10 S5 C11 98.8(7)
S1 O1 Ru 124.7(5)
S2 O2 Ru 121.8(4)
S5 O5 Ru 121.9(5)
S1 C1 H1A 109.5
S1 C1 H1B 109.5
H1A C1 H1B 109.5
S1 C1 H1C 109.5
H1A C1 H1C 109.5
H1B C1 H1C 109.5
S1 C2 H2A 109.5
S1 C2 H2B 109.5
H2A C2 H2B 109.5
S1 C2 H2C 109.5
H2A C2 H2C 109.5
H2B C2 H2C 109.5
S2 C3 H3A 109.5
S2 C3 H3B 109.5
H3A C3 H3B 109.5
S2 C3 H3C 109.5
H3A C3 H3C 109.5
H3B C3 H3C 109.5
S2 C4 H4A 109.5
S2 C4 H4B 109.5
H4A C4 H4B 109.5
S2 C4 H4C 109.5
H4A C4 H4C 109.5
H4B C4 H4C 109.5
S3 C5 H5A 109.5
S3 C5 H5B 109.5
H5A C5 H5B 109.5
S3 C5 H5C 109.5
H5A C5 H5C 109.5
H5B C5 H5C 109.5
S3 C6 H6A 109.5
S3 C6 H6B 109.5
H6A C6 H6B 109.5
S3 C6 H6C 109.5
H6A C6 H6C 109.5
H6B C6 H6C 109.5
S4 C7 H7A 109.5
S4 C7 H7B 109.5
H7A C7 H7B 109.5
S4 C7 H7C 109.5
H7A C7 H7C 109.5
H7B C7 H7C 109.5
S4 C8 H8A 109.5
S4 C8 H8B 109.5
H8A C8 H8B 109.5
S4 C8 H8C 109.5
H8A C8 H8C 109.5
H8B C8 H8C 109.5
O6 C9 Ru 179.2(11)
S5 C10 H10A 109.5
S5 C10 H10B 109.5
H10A C10 H10B 109.5
S5 C10 H10C 109.5
H10A C10 H10C 109.5
H10B C10 H10C 109.5
S5 C11 H11A 109.5
S5 C11 H11B 109.5
H11A C11 H11B 109.5
S5 C11 H11C 109.5
H11A C11 H11C 109.5
H11B C11 H11C 109.5
F1 P1 F3 178.5(7)
F1 P1 F4 89.9(6)
F3 P1 F4 91.5(7)
F1 P1 F6 90.5(5)
F3 P1 F6 89.8(5)
F4 P1 F6 89.7(6)
F1 P1 F2 89.0(6)
F3 P1 F2 89.6(6)
F4 P1 F2 178.7(6)
F6 P1 F2 90.9(6)
F1 P1 F5 89.5(5)
F3 P1 F5 90.2(5)
F4 P1 F5 89.1(5)
F6 P1 F5 178.9(6)
F2 P1 F5 90.3(6)
F16 P2 F12 86.7(13)
F16 P2 F15 175.7(14)
F12 P2 F15 97.4(13)
F16 P2 F14 96.8(14)
F12 P2 F14 175.7(13)
F15 P2 F14 79.0(11)
F16 P2 F13 94.0(11)
F12 P2 F13 89.9(8)
F15 P2 F13 87.1(8)
F14 P2 F13 92.4(8)
F16 P2 F11 90.0(10)
F12 P2 F11 89.8(7)
F15 P2 F11 89.0(8)
F14 P2 F11 87.7(8)
F13 P2 F11 176.0(8)

loop_
_geom_bond_atom_site_label_1
_geom_bond_atom_site_label_2
_geom_bond_distance
Ru C9 1.746(14)
Ru O1 2.088(8)
Ru O2 2.097(7)
Ru O5 2.115(8)
Ru S3 2.286(3)
Ru S4 2.286(3)
S1 O1 1.562(8)
S1 C1 1.762(16)
S1 C2 1.768(15)
S2 O2 1.544(7)
S2 C4 1.771(11)
S2 C3 1.775(12)
S3 O3 1.455(9)
S3 C6 1.744(11)
S3 C5 1.773(13)
S4 O4 1.473(8)
S4 C7 1.757(12)
S4 C8 1.779(13)
S5 O5 1.552(8)
S5 C10 1.789(14)
S5 C11 1.793(12)
O6 C9 1.202(13)
C1 H1A 0.9600
C1 H1B 0.9600
C1 H1C 0.9600
C2 H2A 0.9600
C2 H2B 0.9600
C2 H2C 0.9600
C3 H3A 0.9600
C3 H3B 0.9600
C3 H3C 0.9600
C4 H4A 0.9600
C4 H4B 0.9600
C4 H4C 0.9600
C5 H5A 0.9600
C5 H5B 0.9600
C5 H5C 0.9600
C6 H6A 0.9600
C6 H6B 0.9600
C6 H6C 0.9600
C7 H7A 0.9600
C7 H7B 0.9600
C7 H7C 0.9600
C8 H8A 0.9600
C8 H8B 0.9600
C8 H8C 0.9600
C10 H10A 0.9600
C10 H10B 0.9600
C10 H10C 0.9600
C11 H11A 0.9600
C11 H11B 0.9600
C11 H11C 0.9600
P1 F1 1.555(8)
P1 F3 1.557(8)
P1 F4 1.574(11)
P1 F6 1.579(9)
P1 F2 1.579(10)
P1 F5 1.582(8)
P2 F16 1.425(14)
P2 F12 1.435(13)
P2 F15 1.483(13)
P2 F14 1.484(14)
P2 F13 1.544(11)
P2 F11 1.601(12)

loop_
_geom_torsion_atom_site_label_1
_geom_torsion_atom_site_label_2
_geom_torsion_atom_site_label_3
_geom_torsion_atom_site_label_4
_geom_torsion
C9 Ru S3 O3 -98.0(6)
O1 Ru S3 O3 79.7(5)
O2 Ru S3 O3 165.6(5)
O5 Ru S3 O3 130.2(15)
S4 Ru S3 O3 -7.6(5)
C9 Ru S3 C6 28.0(6)
O1 Ru S3 C6 -154.3(6)
O2 Ru S3 C6 -68.4(5)
O5 Ru S3 C6 -103.8(15)
S4 Ru S3 C6 118.4(5)
C9 Ru S3 C5 138.6(7)
O1 Ru S3 C5 -43.7(6)
O2 Ru S3 C5 42.2(6)
O5 Ru S3 C5 6.8(16)
S4 Ru S3 C5 -131.0(5)
C9 Ru S4 O4 -81.2(6)
O1 Ru S4 O4 99.0(5)
O2 Ru S4 O4 89.6(18)
O5 Ru S4 O4 13.0(5)
S3 Ru S4 O4 -173.5(5)
C9 Ru S4 C7 41.2(6)
O1 Ru S4 C7 -138.7(6)
O2 Ru S4 C7 -148.1(17)
O5 Ru S4 C7 135.3(6)
S3 Ru S4 C7 -51.2(5)
C9 Ru S4 C8 155.7(6)
O1 Ru S4 C8 -24.1(5)
O2 Ru S4 C8 -33.6(18)
O5 Ru S4 C8 -110.2(5)
S3 Ru S4 C8 63.3(5)
C1 S1 O1 Ru 109.4(9)
C2 S1 O1 Ru -145.6(8)
C9 Ru O1 S1 -137(11)
O2 Ru O1 S1 46.2(6)
O5 Ru O1 S1 -40.9(6)
S3 Ru O1 S1 131.6(6)
S4 Ru O1 S1 -132.6(6)
C4 S2 O2 Ru -151.0(6)
C3 S2 O2 Ru 104.7(6)
C9 Ru O2 S2 51.2(6)
O1 Ru O2 S2 -128.9(5)
O5 Ru O2 S2 -42.6(5)
S3 Ru O2 S2 143.0(5)
S4 Ru O2 S2 -119.4(16)
C10 S5 O5 Ru 134.4(7)
C11 S5 O5 Ru -122.1(7)
C9 Ru O5 S5 23.6(7)
O1 Ru O5 S5 -154.1(6)
O2 Ru O5 S5 120.0(6)
S3 Ru O5 S5 155.3(10)
S4 Ru O5 S5 -66.7(5)
O1 Ru C9 O6 -111(88)
O2 Ru C9 O6 65(92)
O5 Ru C9 O6 153(92)
S3 Ru C9 O6 -20(92)
S4 Ru C9 O6 -116(92)
